data_4301641
loop_
_publ_author_name
'George C. Fortman'
'Burjor Captain'
'Carl D. Hoff'

_publ_section_title
;
Thermodynamic Investigations of the Staudinger Reaction of
Trialkylphosphines with 1-Adamantyl Azide and the Isolation of an Unusual
s-cis Phosphazide
;
_journal_name_full 'Inorganic Chemistry'
_journal_page_first 1808
_journal_page_last 1810
_journal_paper_doi 10.1021/ic8024205
_journal_volume 48
_journal_year 2009
_chemical_formula_sum 'C28 H48 N3 P'
_chemical_formula_weight 457.66
_chemical_name_systematic
; 
 ? 
;
_space_group_IT_number 14
_symmetry_cell_setting monoclinic
_symmetry_space_group_name_Hall '-P 2ybc'
_symmetry_space_group_name_H-M 'P 1 21/c 1'
_atom_sites_solution_hydrogens geom
_atom_sites_solution_primary direct
_atom_sites_solution_secondary difmap
_audit_creation_method SHELXL-97
_cell_angle_alpha 90.00
_cell_angle_beta 119.4681(6)
_cell_angle_gamma 90.00
_cell_formula_units_Z 4
_cell_length_a 11.5690(5)
_cell_length_b 23.2244(9)
_cell_length_c 11.5099(5)
_cell_measurement_reflns_used 9898
_cell_measurement_temperature 296(2)
_cell_measurement_theta_max 27.96
_cell_measurement_theta_min 2.20
_cell_volume 2692.4(2)
_computing_cell_refinement 'SAINT+  V7.46A (Bruker, 2007)'
_computing_data_collection 'APEX2 v2.2-0 (Bruker, 2007)'
_computing_data_reduction 'SAINT+  V7.46A (Bruker, 2007)'
_computing_molecular_graphics 'XSHELL v4.02 (Bruker, 2000)'
_computing_publication_material 'XCIF v6.12 (Bruker, 2001)'
_computing_structure_refinement 'SHELXL-97 (Sheldrick, 2008)'
_computing_structure_solution 'SHELXS-97 (Sheldrick, 2008)'
_diffrn_ambient_temperature 296(2)
_diffrn_measured_fraction_theta_full 1.000
_diffrn_measured_fraction_theta_max 1.000
_diffrn_measurement_device_type 'Bruker SMART APEX2 CCD diffractometer'
_diffrn_measurement_method 'omega scans'
_diffrn_radiation_monochromator graphite
_diffrn_radiation_source 'fine-focus sealed tube'
_diffrn_radiation_type MoK\a
_diffrn_radiation_wavelength 0.71073
_diffrn_reflns_av_R_equivalents 0.0253
_diffrn_reflns_av_sigmaI/netI 0.0220
_diffrn_reflns_limit_h_max 14
_diffrn_reflns_limit_h_min -14
_diffrn_reflns_limit_k_max 28
_diffrn_reflns_limit_k_min -28
_diffrn_reflns_limit_l_max 14
_diffrn_reflns_limit_l_min -14
_diffrn_reflns_number 23252
_diffrn_reflns_theta_full 26.00
_diffrn_reflns_theta_max 26.00
_diffrn_reflns_theta_min 1.75
_exptl_absorpt_coefficient_mu 0.122
_exptl_absorpt_correction_T_max 0.9760
_exptl_absorpt_correction_T_min 0.9506
_exptl_absorpt_correction_type multi-scan
_exptl_absorpt_process_details '(SADABS 2007/4 Bruker)'
_exptl_crystal_colour Colourless
_exptl_crystal_density_diffrn 1.129
_exptl_crystal_density_method 'not measured'
_exptl_crystal_description Block
_exptl_crystal_F_000 1008
_exptl_crystal_size_max 0.42
_exptl_crystal_size_mid 0.36
_exptl_crystal_size_min 0.20
_refine_diff_density_max 0.389
_refine_diff_density_min -0.389
_refine_diff_density_rms 0.056
_refine_ls_extinction_method none
_refine_ls_goodness_of_fit_ref 1.046
_refine_ls_hydrogen_treatment constr
_refine_ls_matrix_type full
_refine_ls_number_parameters 317
_refine_ls_number_reflns 5293
_refine_ls_number_restraints 0
_refine_ls_restrained_S_all 1.046
_refine_ls_R_factor_all 0.0569
_refine_ls_R_factor_gt 0.0498
_refine_ls_shift/su_max 0.000
_refine_ls_shift/su_mean 0.000
_refine_ls_structure_factor_coef Fsqd
_refine_ls_weighting_details 'calc w=1/[\s^2^(Fo^2^)+(0.0684P)^2^+1.1712P] where P=(Fo^2^+2Fc^2^)/3'
_refine_ls_weighting_scheme calc
_refine_ls_wR_factor_gt 0.1315
_refine_ls_wR_factor_ref 0.1389
_reflns_number_gt 4578
_reflns_number_total 5293
_reflns_threshold_expression >2sigma(I)
_cod_data_source_file ic8024205_si_002.cif
_cod_data_source_block p21c
_cod_depositor_comments
;
The following automatic conversions were performed:
'_symmetry_cell_setting' value 'Monoclinic' changed to 'monoclinic'
according to '/home/saulius/struct/CIF-dictionaries/cif_core.dic'
dictionary named 'cif_core.dic' version 2.4.1 from
2010-06-29.

'_exptl_absorpt_correction_type' value 'Multi-scan' changed
to 'multi-scan' according to
'/home/saulius/struct/CIF-dictionaries/cif_core.dic' dictionary named
'cif_core.dic' version 2.4.1 from 2010-06-29.

Automatic conversion script
Id: cif_fix_enum 1527 2010-12-29 10:47:43Z saulius 
;
_cod_original_sg_symbol_H-M 'P 21/c'
_cod_database_code 4301641

loop_
_symmetry_equiv_pos_as_xyz
'x, y, z'
'-x, y+1/2, -z+1/2'
'-x, -y, -z'
'x, -y-1/2, z-1/2'

loop_
_atom_site_label
_atom_site_type_symbol
_atom_site_fract_x
_atom_site_fract_y
_atom_site_fract_z
_atom_site_U_iso_or_equiv
_atom_site_adp_type
_atom_site_occupancy
_atom_site_symmetry_multiplicity
_atom_site_calc_flag
_atom_site_refinement_flags
_atom_site_disorder_assembly
_atom_site_disorder_group
P1 P 0.40532(4) 0.167184(17) 0.15642(4) 0.03471(14) Uani 1 1 d . A 1
N1 N 0.35791(15) 0.19744(6) 0.25622(15) 0.0423(3) Uani 1 1 d . A 1
N2 N 0.25982(15) 0.17252(6) 0.26897(15) 0.0422(3) Uani 1 1 d . A 1
N3 N 0.21322(14) 0.12625(6) 0.20558(14) 0.0392(3) Uani 1 1 d . A 1
C1 C 0.27962(17) 0.15956(7) -0.02035(16) 0.0380(4) Uani 1 1 d . A 1
H1 H 0.2395 0.1216 -0.0283 0.046 Uiso 1 1 calc R A 1
C2 C 0.33710(19) 0.15851(8) -0.11592(18) 0.0441(4) Uani 1 1 d . A 1
H2A H 0.3713 0.1963 -0.1189 0.053 Uiso 1 1 calc R A 1
H2B H 0.4098 0.1312 -0.0840 0.053 Uiso 1 1 calc R A 1
C3 C 0.2285(2) 0.14125(9) -0.25564(19) 0.0564(5) Uani 1 1 d . A 1
H3A H 0.2640 0.1422 -0.3164 0.068 Uiso 1 1 calc R A 1
H3B H 0.2000 0.1022 -0.2535 0.068 Uiso 1 1 calc R A 1
C4 C 0.1101(2) 0.18147(10) -0.3061(2) 0.0642(6) Uani 1 1 d . A 1
H4A H 0.0403 0.1678 -0.3917 0.077 Uiso 1 1 calc R A 1
H4B H 0.1361 0.2196 -0.3193 0.077 Uiso 1 1 calc R A 1
C5 C 0.0568(2) 0.18529(10) -0.2089(2) 0.0605(5) Uani 1 1 d . A 1
H5A H 0.0208 0.1482 -0.2041 0.073 Uiso 1 1 calc R A 1
H5B H -0.0147 0.2132 -0.2416 0.073 Uiso 1 1 calc R A 1
C6 C 0.16469(19) 0.20282(8) -0.06962(19) 0.0482(4) Uani 1 1 d . A 1
H6A H 0.1289 0.2033 -0.0091 0.058 Uiso 1 1 calc R A 1
H6B H 0.1965 0.2412 -0.0722 0.058 Uiso 1 1 calc R A 1
C7 C 0.49171(17) 0.09678(7) 0.21059(17) 0.0393(4) Uani 1 1 d . A 1
H7 H 0.5738 0.1004 0.2061 0.047 Uiso 1 1 calc R A 1
C8 C 0.41790(19) 0.04461(7) 0.12540(19) 0.0451(4) Uani 1 1 d . A 1
H8A H 0.3353 0.0395 0.1265 0.054 Uiso 1 1 calc R A 1
H8B H 0.3966 0.0513 0.0338 0.054 Uiso 1 1 calc R A 1
C9 C 0.5018(2) -0.00995(8) 0.1774(2) 0.0566(5) Uani 1 1 d . A 1
H9A H 0.4513 -0.0425 0.1237 0.068 Uiso 1 1 calc R A 1
H9B H 0.5806 -0.0061 0.1686 0.068 Uiso 1 1 calc R A 1
C10 C 0.5426(3) -0.02120(9) 0.3220(2) 0.0667(6) Uani 1 1 d . A 1
H10A H 0.5998 -0.0548 0.3531 0.080 Uiso 1 1 calc R A 1
H10B H 0.4644 -0.0292 0.3297 0.080 Uiso 1 1 calc R A 1
C11 C 0.6154(2) 0.03008(10) 0.4083(2) 0.0639(6) Uani 1 1 d . A 1
H11A H 0.6990 0.0351 0.4090 0.077 Uiso 1 1 calc R A 1
H11B H 0.6350 0.0228 0.4992 0.077 Uiso 1 1 calc R A 1
C12 C 0.5337(2) 0.08512(9) 0.35768(18) 0.0506(5) Uani 1 1 d . A 1
H12A H 0.5857 0.1174 0.4117 0.061 Uiso 1 1 calc R A 1
H12B H 0.4551 0.0818 0.3671 0.061 Uiso 1 1 calc R A 1
C13 C 0.53286(18) 0.21810(7) 0.17217(18) 0.0412(4) Uani 1 1 d . A 1
H13 H 0.5687 0.2042 0.1158 0.049 Uiso 1 1 calc R A 1
C14 C 0.6481(2) 0.22095(9) 0.3164(2) 0.0573(5) Uani 1 1 d . A 1
H14A H 0.6137 0.2316 0.3752 0.069 Uiso 1 1 calc R A 1
H14B H 0.6884 0.1832 0.3430 0.069 Uiso 1 1 calc R A 1
C15 C 0.7536(2) 0.26439(12) 0.3319(3) 0.0800(8) Uani 1 1 d . A 1
H15A H 0.8217 0.2664 0.4250 0.096 Uiso 1 1 calc R A 1
H15B H 0.7950 0.2515 0.2809 0.096 Uiso 1 1 calc R A 1
C16 C 0.6950(3) 0.32355(11) 0.2848(3) 0.0783(8) Uani 1 1 d . A 1
H16A H 0.7635 0.3496 0.2912 0.094 Uiso 1 1 calc R A 1
H16B H 0.6617 0.3382 0.3415 0.094 Uiso 1 1 calc R A 1
C17 C 0.5831(3) 0.32121(9) 0.1416(2) 0.0649(6) Uani 1 1 d . A 1
H17A H 0.6188 0.3103 0.0842 0.078 Uiso 1 1 calc R A 1
H17B H 0.5442 0.3592 0.1148 0.078 Uiso 1 1 calc R A 1
C18 C 0.4755(2) 0.27859(8) 0.1232(2) 0.0514(5) Uani 1 1 d . A 1
H18A H 0.4089 0.2768 0.0295 0.062 Uiso 1 1 calc R A 1
H18B H 0.4324 0.2919 0.1724 0.062 Uiso 1 1 calc R A 1
C20 C 0.10315(17) 0.10316(7) 0.22375(16) 0.0385(4) Uani 0.702(4) 1 d P A 1
C21 C -0.0170(3) 0.14069(15) 0.1541(3) 0.0595(9) Uani 0.702(4) 1 d P A 1
H21A H -0.0415 0.1446 0.0609 0.071 Uiso 0.702(4) 1 calc PR A 1
H21B H 0.0028 0.1787 0.1940 0.071 Uiso 0.702(4) 1 calc PR A 1
C22 C 0.1437(3) 0.09856(14) 0.3728(3) 0.0525(8) Uani 0.702(4) 1 d P A 1
H22A H 0.1649 0.1364 0.4138 0.063 Uiso 0.702(4) 1 calc PR A 1
H22B H 0.2216 0.0743 0.4191 0.063 Uiso 0.702(4) 1 calc PR A 1
C23 C 0.0723(4) 0.04279(14) 0.1645(4) 0.0651(10) Uani 0.702(4) 1 d P A 1
H23A H 0.1500 0.0186 0.2123 0.078 Uiso 0.702(4) 1 calc PR A 1
H23B H 0.0510 0.0445 0.0719 0.078 Uiso 0.702(4) 1 calc PR A 1
C24 C -0.0880(3) 0.11183(14) 0.3077(4) 0.0915(9) Uani 0.702(4) 1 d P A 1
H24A H -0.1599 0.1040 0.3260 0.110 Uiso 0.702(4) 1 calc PR A 1
H24B H -0.0548 0.1501 0.3414 0.110 Uiso 0.702(4) 1 calc PR A 1
C25 C 0.0186(4) 0.07057(15) 0.3833(3) 0.0926(9) Uani 0.702(4) 1 d P A 1
H25 H 0.0379 0.0672 0.4760 0.111 Uiso 0.702(4) 1 calc PR A 1
C26 C 0.0025(3) 0.01435(13) 0.3206(3) 0.0971(10) Uani 0.702(4) 1 d P A 1
H26A H -0.0553 -0.0088 0.3406 0.117 Uiso 0.702(4) 1 calc PR A 1
H26B H 0.0885 -0.0045 0.3613 0.117 Uiso 0.702(4) 1 calc PR A 1
C27 C -0.0523(4) 0.01454(13) 0.1738(3) 0.0886(9) Uani 0.702(4) 1 d P A 1
H27 H -0.0760 -0.0240 0.1343 0.106 Uiso 0.702(4) 1 calc PR A 1
C28 C -0.1569(3) 0.05717(18) 0.1018(3) 0.1136(12) Uani 0.702(4) 1 d P A 1
H28A H -0.1632 0.0637 0.0157 0.136 Uiso 0.702(4) 1 calc PR A 1
H28B H -0.2406 0.0406 0.0854 0.136 Uiso 0.702(4) 1 calc PR A 1
C29 C -0.1417(3) 0.11241(16) 0.1657(4) 0.1008(10) Uani 0.702(4) 1 d P A 1
H29 H -0.2224 0.1359 0.1204 0.121 Uiso 0.702(4) 1 calc PR A 1
C30 C 0.10315(17) 0.10316(7) 0.22375(16) 0.0385(4) Uani 0.298(4) 1 d P A 2
C31 C -0.0129(7) 0.0923(4) 0.0779(7) 0.059(2) Uani 0.298(4) 1 d P A 2
H31A H 0.0149 0.0663 0.0304 0.071 Uiso 0.298(4) 1 calc PR A 2
H31B H -0.0423 0.1282 0.0287 0.071 Uiso 0.298(4) 1 calc PR A 2
C32 C 0.0474(8) 0.1436(3) 0.2880(9) 0.063(2) Uani 0.298(4) 1 d P A 2
H32A H 0.0146 0.1781 0.2339 0.075 Uiso 0.298(4) 1 calc PR A 2
H32B H 0.1186 0.1550 0.3751 0.075 Uiso 0.298(4) 1 calc PR A 2
C33 C 0.1442(8) 0.0479(3) 0.2964(9) 0.065(2) Uani 0.298(4) 1 d P A 2
H33A H 0.2219 0.0541 0.3830 0.078 Uiso 0.298(4) 1 calc PR A 2
H33B H 0.1683 0.0211 0.2472 0.078 Uiso 0.298(4) 1 calc PR A 2
C34 C -0.0880(3) 0.11183(14) 0.3077(4) 0.0915(9) Uani 0.298(4) 1 d P A 2
H34 H -0.1302 0.1333 0.3501 0.110 Uiso 0.298(4) 1 calc PR A 2
C35 C 0.0186(4) 0.07057(15) 0.3833(3) 0.0926(9) Uani 0.298(4) 1 d P A 2
H35A H 0.1017 0.0872 0.3980 0.111 Uiso 0.298(4) 1 calc PR A 2
H35B H 0.0254 0.0650 0.4700 0.111 Uiso 0.298(4) 1 calc PR A 2
C36 C 0.0025(3) 0.01435(13) 0.3206(3) 0.0971(10) Uani 0.298(4) 1 d P A 2
H36 H 0.0154 -0.0215 0.3704 0.117 Uiso 0.298(4) 1 calc PR A 2
C37 C -0.0523(4) 0.01454(13) 0.1738(3) 0.0886(9) Uani 0.298(4) 1 d P A 2
H37A H 0.0196 0.0217 0.1552 0.106 Uiso 0.298(4) 1 calc PR A 2
H37B H -0.0877 -0.0234 0.1395 0.106 Uiso 0.298(4) 1 calc PR A 2
C38 C -0.1569(3) 0.05717(18) 0.1018(3) 0.1136(12) Uani 0.298(4) 1 d P A 2
H38 H -0.2415 0.0460 0.0246 0.136 Uiso 0.298(4) 1 calc PR A 2
C39 C -0.1417(3) 0.11241(16) 0.1657(4) 0.1008(10) Uani 0.298(4) 1 d P A 2
H39A H -0.0849 0.1362 0.1457 0.121 Uiso 0.298(4) 1 calc PR A 2
H39B H -0.2281 0.1308 0.1259 0.121 Uiso 0.298(4) 1 calc PR A 2

loop_
_atom_site_aniso_label
_atom_site_aniso_U_11
_atom_site_aniso_U_22
_atom_site_aniso_U_33
_atom_site_aniso_U_23
_atom_site_aniso_U_13
_atom_site_aniso_U_12
P1 0.0396(2) 0.0306(2) 0.0376(2) -0.00153(16) 0.02185(19) -0.00204(16)
N1 0.0496(8) 0.0389(8) 0.0486(8) -0.0067(6) 0.0319(7) -0.0056(6)
N2 0.0474(8) 0.0399(8) 0.0465(8) -0.0032(6) 0.0287(7) -0.0028(6)
N3 0.0432(8) 0.0386(7) 0.0407(7) -0.0020(6) 0.0245(6) -0.0015(6)
C1 0.0437(9) 0.0331(8) 0.0388(8) 0.0000(6) 0.0215(7) -0.0005(7)
C2 0.0527(10) 0.0426(9) 0.0430(9) -0.0023(7) 0.0280(8) -0.0018(8)
C3 0.0709(13) 0.0547(12) 0.0455(10) -0.0106(9) 0.0300(10) -0.0100(10)
C4 0.0687(14) 0.0647(13) 0.0415(10) -0.0001(9) 0.0136(10) -0.0053(11)
C5 0.0489(11) 0.0592(12) 0.0599(12) 0.0049(10) 0.0163(10) 0.0043(9)
C6 0.0500(10) 0.0452(10) 0.0495(10) 0.0037(8) 0.0244(9) 0.0087(8)
C7 0.0408(9) 0.0359(8) 0.0422(9) 0.0005(7) 0.0212(7) 0.0010(7)
C8 0.0492(10) 0.0359(9) 0.0486(10) -0.0024(7) 0.0228(8) 0.0021(7)
C9 0.0599(12) 0.0390(10) 0.0698(13) -0.0030(9) 0.0310(11) 0.0076(9)
C10 0.0749(15) 0.0460(11) 0.0801(16) 0.0199(11) 0.0387(13) 0.0173(11)
C11 0.0649(13) 0.0670(14) 0.0528(12) 0.0167(10) 0.0236(10) 0.0186(11)
C12 0.0572(11) 0.0484(10) 0.0417(10) 0.0025(8) 0.0209(9) 0.0059(9)
C13 0.0476(9) 0.0370(9) 0.0469(9) -0.0040(7) 0.0294(8) -0.0072(7)
C14 0.0501(11) 0.0546(12) 0.0582(12) -0.0001(9) 0.0197(9) -0.0132(9)
C15 0.0609(14) 0.0727(16) 0.0906(18) -0.0063(13) 0.0249(13) -0.0281(12)
C16 0.0898(18) 0.0603(14) 0.0834(17) -0.0183(12) 0.0415(15) -0.0358(13)
C17 0.0965(17) 0.0420(11) 0.0706(14) -0.0059(10) 0.0522(14) -0.0181(11)
C18 0.0672(12) 0.0372(9) 0.0527(11) -0.0006(8) 0.0316(10) -0.0054(9)
C20 0.0419(9) 0.0391(9) 0.0366(8) -0.0011(7) 0.0209(7) -0.0030(7)
C21 0.0419(15) 0.066(2) 0.0625(19) 0.0190(15) 0.0197(13) 0.0048(13)
C22 0.0517(16) 0.0693(19) 0.0347(13) 0.0025(12) 0.0198(12) -0.0149(14)
C23 0.086(2) 0.0527(18) 0.082(2) -0.0254(16) 0.060(2) -0.0256(16)
C24 0.0811(19) 0.084(2) 0.119(3) -0.0182(18) 0.0567(19) -0.0105(15)
C25 0.127(3) 0.110(2) 0.0516(14) 0.0010(14) 0.0524(16) -0.004(2)
C26 0.097(2) 0.0718(18) 0.092(2) 0.0134(15) 0.0226(17) -0.0112(16)
C27 0.130(3) 0.0718(17) 0.096(2) -0.0185(15) 0.080(2) -0.0215(17)
C28 0.089(2) 0.127(3) 0.0684(18) -0.0126(19) -0.0051(16) -0.029(2)
C29 0.089(2) 0.112(3) 0.102(2) 0.029(2) 0.0469(19) 0.0324(19)
C30 0.0419(9) 0.0391(9) 0.0366(8) -0.0011(7) 0.0209(7) -0.0030(7)
C31 0.047(4) 0.084(5) 0.042(3) 0.004(3) 0.020(3) -0.016(3)
C32 0.072(5) 0.060(4) 0.080(5) -0.012(4) 0.056(4) -0.015(4)
C33 0.058(4) 0.061(5) 0.080(6) 0.026(4) 0.037(4) 0.006(3)
C34 0.0811(19) 0.084(2) 0.119(3) -0.0182(18) 0.0567(19) -0.0105(15)
C35 0.127(3) 0.110(2) 0.0516(14) 0.0010(14) 0.0524(16) -0.004(2)
C36 0.097(2) 0.0718(18) 0.092(2) 0.0134(15) 0.0226(17) -0.0112(16)
C37 0.130(3) 0.0718(17) 0.096(2) -0.0185(15) 0.080(2) -0.0215(17)
C38 0.089(2) 0.127(3) 0.0684(18) -0.0126(19) -0.0051(16) -0.029(2)
C39 0.089(2) 0.112(3) 0.102(2) 0.029(2) 0.0469(19) 0.0324(19)

loop_
_atom_type_symbol
_atom_type_description
_atom_type_scat_dispersion_real
_atom_type_scat_dispersion_imag
_atom_type_scat_source
C C 0.0033 0.0016 'International Tables Vol C Tables 4.2.6.8 and 6.1.1.4'
H H 0.0000 0.0000 'International Tables Vol C Tables 4.2.6.8 and 6.1.1.4'
N N 0.0061 0.0033 'International Tables Vol C Tables 4.2.6.8 and 6.1.1.4'
P P 0.1023 0.0942 'International Tables Vol C Tables 4.2.6.8 and 6.1.1.4'

loop_
_geom_angle_atom_site_label_1
_geom_angle_atom_site_label_2
_geom_angle_atom_site_label_3
_geom_angle
_geom_angle_site_symmetry_1
_geom_angle_site_symmetry_3
_geom_angle_publ_flag
N1 P1 C13 100.57(8) . . ?
N1 P1 C1 117.26(8) . . ?
C13 P1 C1 109.42(8) . . ?
N1 P1 C7 116.66(8) . . ?
C13 P1 C7 105.15(8) . . ?
C1 P1 C7 106.80(7) . . ?
N2 N1 P1 118.62(11) . . ?
N3 N2 N1 116.55(14) . . ?
N2 N3 C20 112.17(13) . . ?
C6 C1 C2 110.26(14) . . ?
C6 C1 P1 114.57(12) . . ?
C2 C1 P1 114.07(12) . . ?
C3 C2 C1 109.59(15) . . ?
C4 C3 C2 111.18(16) . . ?
C3 C4 C5 111.69(18) . . ?
C4 C5 C6 111.76(18) . . ?
C5 C6 C1 109.01(16) . . ?
C8 C7 C12 109.93(15) . . ?
C8 C7 P1 116.37(12) . . ?
C12 C7 P1 110.56(12) . . ?
C9 C8 C7 111.07(15) . . ?
C10 C9 C8 111.66(17) . . ?
C9 C10 C11 110.97(18) . . ?
C10 C11 C12 111.66(17) . . ?
C11 C12 C7 111.65(16) . . ?
C14 C13 C18 110.21(15) . . ?
C14 C13 P1 111.34(12) . . ?
C18 C13 P1 111.87(13) . . ?
C15 C14 C13 111.99(18) . . ?
C16 C15 C14 111.6(2) . . ?
C15 C16 C17 110.5(2) . . ?
C16 C17 C18 112.22(18) . . ?
C17 C18 C13 111.52(18) . . ?
N3 C20 C21 110.40(16) . . ?
N3 C20 C23 107.30(16) . . ?
C21 C20 C23 110.2(2) . . ?
N3 C20 C22 111.57(16) . . ?
C21 C20 C22 109.3(2) . . ?
C23 C20 C22 108.1(2) . . ?
C20 C21 C29 110.1(2) . . ?
C20 C22 C25 108.14(19) . . ?
C20 C23 C27 111.2(2) . . ?
C29 C24 C25 116.7(3) . . ?
C26 C25 C24 115.3(3) . . ?
C26 C25 C22 102.7(3) . . ?
C24 C25 C22 102.3(2) . . ?
C25 C26 C27 116.1(2) . . ?
C28 C27 C26 114.7(3) . . ?
C28 C27 C23 101.6(3) . . ?
C26 C27 C23 100.3(3) . . ?
C29 C28 C27 116.9(2) . . ?
C24 C29 C28 116.6(3) . . ?
C24 C29 C21 100.9(3) . . ?
C28 C29 C21 101.8(3) . . ?

loop_
_geom_bond_atom_site_label_1
_geom_bond_atom_site_label_2
_geom_bond_distance
_geom_bond_site_symmetry_2
_geom_bond_publ_flag
P1 N1 1.6534(14) . ?
P1 C13 1.8290(17) . ?
P1 C1 1.8370(17) . ?
P1 C7 1.8569(17) . ?
N1 N2 1.345(2) . ?
N2 N3 1.261(2) . ?
N3 C20 1.488(2) . ?
C1 C6 1.535(2) . ?
C1 C2 1.540(2) . ?
C2 C3 1.529(3) . ?
C3 C4 1.518(3) . ?
C4 C5 1.523(3) . ?
C5 C6 1.525(3) . ?
C7 C8 1.528(2) . ?
C7 C12 1.538(2) . ?
C8 C9 1.528(3) . ?
C9 C10 1.512(3) . ?
C10 C11 1.513(3) . ?
C11 C12 1.524(3) . ?
C13 C14 1.536(3) . ?
C13 C18 1.538(3) . ?
C14 C15 1.524(3) . ?
C15 C16 1.510(4) . ?
C16 C17 1.515(4) . ?
C17 C18 1.522(3) . ?
C20 C21 1.496(3) . ?
C20 C23 1.522(3) . ?
C20 C22 1.544(3) . ?
C21 C29 1.649(5) . ?
C22 C25 1.645(4) . ?
C23 C27 1.634(4) . ?
C24 C29 1.435(5) . ?
C24 C25 1.463(4) . ?
C25 C26 1.459(4) . ?
C26 C27 1.484(4) . ?
C27 C28 1.464(5) . ?
C28 C29 1.446(5) . ?
